data_4031906
loop_
_publ_author_name
'Markley, Jana L.'
'Maitra, Soma'
'Hanson, Paul R.'

_publ_section_title
;
 Phosphate Tether-Mediated Ring-Closing Metathesis for the Generation of
 P-Stereogenic, Z-Configured Bicyclo[7.3.1]- and Bicyclo[8.3.1]phosphates.
;
_journal_issue 3
_journal_name_full 'The Journal of organic chemistry'
_journal_page_first 899
_journal_page_last 911
_journal_paper_doi 10.1021/acs.joc.5b02473
_journal_volume 81
_journal_year 2016
_chemical_absolute_configuration ad
_chemical_formula_sum 'C23 H33 O5 P'
_chemical_formula_weight 420.46
_chemical_name_systematic
; 
 ? 
;
_space_group_crystal_system monoclinic
_space_group_IT_number 4
_space_group_name_Hall 'P 2yb'
_space_group_name_H-M_alt 'P 1 21 1'
_symmetry_space_group_name_Hall 'P 2yb'
_symmetry_space_group_name_H-M 'P 1 21 1'
_atom_sites_solution_hydrogens difmap
_audit_creation_method SHELXL-2013
_cell_angle_alpha 90
_cell_angle_beta 107.5800(10)
_cell_angle_gamma 90
_cell_formula_units_Z 2
_cell_length_a 6.0855(4)
_cell_length_b 20.7040(13)
_cell_length_c 9.2928(6)
_cell_measurement_reflns_used 6628
_cell_measurement_temperature 100(2)
_cell_measurement_theta_max 67.91
_cell_measurement_theta_min 5.43
_cell_volume 1116.16(12)
_computing_cell_refinement 'Bruker SAINT'
_computing_data_collection 'Bruker APEX2'
_computing_data_reduction 'Bruker SAINT'
_computing_molecular_graphics 'Bruker SHELXTL'
_computing_publication_material 'Bruker SHELXTL'
_computing_structure_refinement 'SHELXL-2013 (Sheldrick, 2013)'
_computing_structure_solution 'Bruker SHELXTL'
_diffrn_ambient_temperature 100(2)
_diffrn_measured_fraction_theta_full 0.981
_diffrn_measured_fraction_theta_max 0.958
_diffrn_measurement_device_type 'Bruker APEX-II CCD'
_diffrn_measurement_method '\f and \w scans'
_diffrn_radiation_type CuK\a
_diffrn_radiation_wavelength 1.54178
_diffrn_reflns_av_R_equivalents 0.0172
_diffrn_reflns_av_unetI/netI 0.0304
_diffrn_reflns_laue_measured_fraction_full 0.981
_diffrn_reflns_laue_measured_fraction_max 0.958
_diffrn_reflns_limit_h_max 7
_diffrn_reflns_limit_h_min -5
_diffrn_reflns_limit_k_max 24
_diffrn_reflns_limit_k_min -18
_diffrn_reflns_limit_l_max 10
_diffrn_reflns_limit_l_min -11
_diffrn_reflns_number 6459
_diffrn_reflns_point_group_measured_fraction_full 0.757
_diffrn_reflns_point_group_measured_fraction_max 0.734
_diffrn_reflns_theta_full 66.000
_diffrn_reflns_theta_max 67.909
_diffrn_reflns_theta_min 5.431
_diffrn_source 'Bruker MicroStar microfocus rotating anode'
_exptl_absorpt_coefficient_mu 1.342
_exptl_absorpt_correction_T_max 1.000
_exptl_absorpt_correction_T_min 0.902
_exptl_absorpt_correction_type multi-scan
_exptl_crystal_colour colourless
_exptl_crystal_density_diffrn 1.251
_exptl_crystal_description 'Rectangular parallelepiped'
_exptl_crystal_F_000 452
_exptl_crystal_size_max 0.270
_exptl_crystal_size_mid 0.230
_exptl_crystal_size_min 0.110
_refine_diff_density_max 0.366
_refine_diff_density_min -0.222
_refine_diff_density_rms 0.034
_refine_ls_abs_structure_details
; 
 Flack x determined using 974 quotients [(I+)-(I-)]/[(I+)+(I-)] 
 (Parsons and Flack (2004), Acta Cryst. A60, s61). 
;
_refine_ls_abs_structure_Flack 0.109(10)
_refine_ls_extinction_method none
_refine_ls_goodness_of_fit_ref 1.069
_refine_ls_hydrogen_treatment refall
_refine_ls_matrix_type full
_refine_ls_number_parameters 394
_refine_ls_number_reflns 2986
_refine_ls_number_restraints 1
_refine_ls_restrained_S_all 1.069
_refine_ls_R_factor_all 0.0255
_refine_ls_R_factor_gt 0.0255
_refine_ls_shift/su_max 0.000
_refine_ls_shift/su_mean 0.000
_refine_ls_structure_factor_coef Fsqd
_refine_ls_weighting_details 'w=1/[\s^2^(Fo^2^)+(0.0325P)^2^+0.2450P] where P=(Fo^2^+2Fc^2^)/3'
_refine_ls_weighting_scheme calc
_refine_ls_wR_factor_gt 0.0655
_refine_ls_wR_factor_ref 0.0656
_reflns_Friedel_coverage 0.488
_reflns_friedel_fraction_full 0.518
_reflns_friedel_fraction_max 0.497
_reflns_number_gt 2983
_reflns_number_total 2986
_reflns_threshold_expression 'I > 2\s(I)'
_cod_data_source_file jo5b02473_si_004.cif
_cod_data_source_block v71c
_cod_database_code 4031906
_shelx_space_group_comment
; 
The symmetry employed for this shelxl refinement is uniquely defined 
by the following loop, which should always be used as a source of 
symmetry information in preference to the above space-group names. 
They are only intended as comments. 
;
_shelx_estimated_absorpt_t_min 0.713
_shelx_estimated_absorpt_t_max 0.866
_shelxl_version_number 2013-4

loop_
_space_group_symop_operation_xyz
'x, y, z'
'-x, y+1/2, -z'

loop_
_atom_site_label
_atom_site_type_symbol
_atom_site_fract_x
_atom_site_fract_y
_atom_site_fract_z
_atom_site_U_iso_or_equiv
_atom_site_adp_type
_atom_site_occupancy
_atom_site_site_symmetry_order
_atom_site_calc_flag
P P -0.35750(8) 0.24827(3) 0.38988(6) 0.02096(14) Uani 1 1 d
O1 O -0.1687(3) 0.30249(8) 0.43081(18) 0.0262(4) Uani 1 1 d
O2 O -0.3453(3) 0.21740(8) 0.23833(18) 0.0244(4) Uani 1 1 d
O3 O -0.2622(3) 0.19399(8) 0.51105(18) 0.0246(4) Uani 1 1 d
O4 O -0.5862(3) 0.26909(9) 0.38942(19) 0.0298(4) Uani 1 1 d
O5 O 0.1471(3) 0.23094(9) 0.75464(19) 0.0321(4) Uani 1 1 d
C1 C -0.1120(5) 0.49482(14) 0.1777(3) 0.0330(6) Uani 1 1 d
H1A H -0.037(5) 0.5244(18) 0.123(4) 0.037(8) Uiso 1 1 d
H1B H -0.282(6) 0.4955(18) 0.170(4) 0.044(9) Uiso 1 1 d
C2 C 0.0175(4) 0.45282(12) 0.2747(3) 0.0247(5) Uani 1 1 d
C3 C 0.2735(5) 0.44698(16) 0.3026(4) 0.0391(7) Uani 1 1 d
H3A H 0.326(6) 0.478(2) 0.238(4) 0.049(10) Uiso 1 1 d
H3B H 0.316(6) 0.406(2) 0.284(4) 0.051(10) Uiso 1 1 d
H3C H 0.356(5) 0.4600(16) 0.422(3) 0.034(8) Uiso 1 1 d
C4 C -0.0845(4) 0.40846(12) 0.3663(3) 0.0232(5) Uani 1 1 d
H4A H -0.239(5) 0.4211(15) 0.354(3) 0.029(7) Uiso 1 1 d
H4B H 0.014(5) 0.4083(14) 0.475(3) 0.022(7) Uiso 1 1 d
C5 C -0.0922(4) 0.33804(11) 0.3177(3) 0.0214(5) Uani 1 1 d
H5A H 0.059(4) 0.3229(13) 0.322(3) 0.016(6) Uiso 1 1 d
C6 C -0.2542(4) 0.32505(12) 0.1609(3) 0.0243(5) Uani 1 1 d
H6A H -0.187(5) 0.3464(15) 0.090(3) 0.025(7) Uiso 1 1 d
H6B H -0.407(5) 0.3431(16) 0.153(3) 0.030(7) Uiso 1 1 d
C7 C -0.2860(4) 0.25337(13) 0.1199(2) 0.0241(5) Uani 1 1 d
H7A H -0.420(5) 0.2498(17) 0.026(3) 0.034(7) Uiso 1 1 d
C8 C -0.0764(4) 0.22020(12) 0.0957(3) 0.0267(5) Uani 1 1 d
H8A H -0.054(4) 0.2421(17) 0.011(3) 0.027(7) Uiso 1 1 d
H8B H 0.063(5) 0.2274(14) 0.181(3) 0.024(7) Uiso 1 1 d
C9 C -0.1115(4) 0.14846(13) 0.0667(3) 0.0263(5) Uani 1 1 d
C10 C 0.0170(4) 0.10247(13) 0.1528(3) 0.0272(5) Uani 1 1 d
H10 H -0.018(5) 0.0579(15) 0.122(3) 0.025(7) Uiso 1 1 d
C11 C 0.2083(4) 0.10811(13) 0.2982(3) 0.0296(5) Uani 1 1 d
H11A H 0.244(4) 0.1524(15) 0.329(3) 0.016(6) Uiso 1 1 d
H11B H 0.351(5) 0.0890(16) 0.282(3) 0.029(7) Uiso 1 1 d
C12 C 0.1497(4) 0.07227(14) 0.4268(3) 0.0314(6) Uani 1 1 d
H12A H 0.119(5) 0.0280(17) 0.397(3) 0.028(7) Uiso 1 1 d
H12B H 0.284(5) 0.0730(16) 0.520(3) 0.029(7) Uiso 1 1 d
C13 C -0.0651(4) 0.09817(13) 0.4608(3) 0.0269(5) Uani 1 1 d
H13A H -0.194(6) 0.1000(16) 0.366(4) 0.037(8) Uiso 1 1 d
H13B H -0.111(4) 0.0697(14) 0.528(3) 0.018(6) Uiso 1 1 d
C14 C -0.0344(4) 0.16645(12) 0.5250(3) 0.0238(5) Uani 1 1 d
H14 H 0.028(5) 0.1933(15) 0.468(3) 0.024(7) Uiso 1 1 d
C15 C 0.1019(5) 0.16804(13) 0.6912(3) 0.0298(5) Uani 1 1 d
H15A H 0.015(6) 0.1456(17) 0.752(4) 0.039(8) Uiso 1 1 d
H15B H 0.252(5) 0.1444(16) 0.700(3) 0.030(7) Uiso 1 1 d
C16 C -0.3140(5) 0.13016(15) -0.0676(3) 0.0332(6) Uani 1 1 d
H16A H -0.306(6) 0.0853(19) -0.085(4) 0.039(8) Uiso 1 1 d
H16B H -0.315(5) 0.1511(17) -0.165(4) 0.039(8) Uiso 1 1 d
H16C H -0.461(5) 0.1406(15) -0.047(3) 0.030(7) Uiso 1 1 d
C17 C 0.3123(4) 0.26440(13) 0.7045(3) 0.0310(6) Uani 1 1 d
H17A H 0.273(5) 0.2638(14) 0.598(3) 0.029(7) Uiso 1 1 d
H17B H 0.471(5) 0.2410(17) 0.744(3) 0.033(7) Uiso 1 1 d
C18 C 0.3371(4) 0.33316(13) 0.7593(3) 0.0284(5) Uani 1 1 d
C19 C 0.1952(5) 0.36069(14) 0.8334(3) 0.0335(6) Uani 1 1 d
H19 H 0.083(6) 0.3315(18) 0.861(4) 0.043(8) Uiso 1 1 d
C20 C 0.2216(5) 0.42445(15) 0.8769(3) 0.0400(6) Uani 1 1 d
H20 H 0.115(6) 0.445(2) 0.934(4) 0.055(10) Uiso 1 1 d
C21 C 0.3897(5) 0.46235(15) 0.8464(3) 0.0401(6) Uani 1 1 d
H21 H 0.406(5) 0.5079(17) 0.883(4) 0.039(8) Uiso 1 1 d
C22 C 0.5348(5) 0.43537(16) 0.7739(4) 0.0409(7) Uani 1 1 d
H22 H 0.650(8) 0.461(2) 0.749(5) 0.079(14) Uiso 1 1 d
C23 C 0.5092(5) 0.37084(15) 0.7299(3) 0.0366(6) Uani 1 1 d
H23 H 0.612(6) 0.3516(19) 0.682(4) 0.053(10) Uiso 1 1 d

loop_
_atom_site_aniso_label
_atom_site_aniso_U_11
_atom_site_aniso_U_22
_atom_site_aniso_U_33
_atom_site_aniso_U_23
_atom_site_aniso_U_13
_atom_site_aniso_U_12
P 0.0195(2) 0.0174(3) 0.0262(3) -0.0007(2) 0.00732(18) 0.0003(2)
O1 0.0323(8) 0.0198(9) 0.0248(8) 0.0016(7) 0.0063(7) -0.0061(7)
O2 0.0259(8) 0.0191(9) 0.0296(8) -0.0023(7) 0.0103(6) -0.0007(6)
O3 0.0239(8) 0.0207(9) 0.0307(8) 0.0032(7) 0.0105(6) 0.0004(7)
O4 0.0251(8) 0.0304(10) 0.0356(9) 0.0002(7) 0.0117(7) 0.0066(7)
O5 0.0409(9) 0.0265(11) 0.0287(8) -0.0007(7) 0.0100(7) -0.0061(8)
C1 0.0390(14) 0.0250(14) 0.0352(13) 0.0036(11) 0.0116(11) -0.0016(12)
C2 0.0276(11) 0.0185(12) 0.0296(11) -0.0043(10) 0.0109(9) -0.0026(10)
C3 0.0307(13) 0.0315(17) 0.0586(18) 0.0063(14) 0.0189(13) -0.0027(12)
C4 0.0225(11) 0.0178(12) 0.0302(12) -0.0015(9) 0.0094(9) 0.0024(9)
C5 0.0209(10) 0.0174(12) 0.0262(11) 0.0022(9) 0.0076(9) 0.0019(9)
C6 0.0280(11) 0.0172(12) 0.0268(12) 0.0013(10) 0.0070(9) 0.0042(10)
C7 0.0265(10) 0.0202(12) 0.0240(10) 0.0009(10) 0.0054(8) 0.0015(10)
C8 0.0305(12) 0.0206(12) 0.0314(12) -0.0016(10) 0.0130(10) 0.0014(10)
C9 0.0274(12) 0.0244(13) 0.0308(12) -0.0052(11) 0.0142(10) -0.0011(10)
C10 0.0283(12) 0.0200(13) 0.0359(13) -0.0060(11) 0.0134(10) -0.0004(10)
C11 0.0249(12) 0.0237(14) 0.0401(14) -0.0052(11) 0.0099(11) 0.0034(10)
C12 0.0302(12) 0.0203(14) 0.0385(14) 0.0003(11) 0.0026(11) 0.0063(11)
C13 0.0290(12) 0.0203(13) 0.0301(13) 0.0026(10) 0.0067(10) -0.0010(10)
C14 0.0223(11) 0.0193(13) 0.0292(12) 0.0042(10) 0.0068(9) 0.0007(9)
C15 0.0340(13) 0.0216(13) 0.0323(13) 0.0023(10) 0.0078(10) -0.0023(10)
C16 0.0368(14) 0.0279(15) 0.0323(14) -0.0068(11) 0.0067(11) 0.0021(11)
C17 0.0352(13) 0.0299(16) 0.0271(12) -0.0019(10) 0.0083(10) 0.0009(11)
C18 0.0316(12) 0.0255(14) 0.0214(10) 0.0030(10) -0.0018(9) 0.0002(10)
C19 0.0327(13) 0.0314(15) 0.0355(14) 0.0066(11) 0.0090(11) 0.0017(11)
C20 0.0462(16) 0.0339(16) 0.0403(14) 0.0012(12) 0.0138(12) 0.0080(13)
C21 0.0453(15) 0.0252(15) 0.0443(15) -0.0037(12) 0.0055(12) 0.0013(12)
C22 0.0350(14) 0.0355(16) 0.0492(16) 0.0040(13) 0.0080(12) -0.0091(12)
C23 0.0356(15) 0.0382(17) 0.0361(14) 0.0001(12) 0.0109(12) 0.0060(12)

loop_
_atom_type_symbol
_atom_type_description
_atom_type_scat_dispersion_real
_atom_type_scat_dispersion_imag
_atom_type_scat_source
C C 0.0181 0.0091 'International Tables Vol C Tables 4.2.6.8 and 6.1.1.4'
H H 0.0000 0.0000 'International Tables Vol C Tables 4.2.6.8 and 6.1.1.4'
O O 0.0492 0.0322 'International Tables Vol C Tables 4.2.6.8 and 6.1.1.4'
P P 0.2955 0.4335 'International Tables Vol C Tables 4.2.6.8 and 6.1.1.4'

loop_
_geom_angle_atom_site_label_1
_geom_angle_atom_site_label_2
_geom_angle_atom_site_label_3
_geom_angle
O4 P O1 114.73(11)
O4 P O2 114.98(9)
O1 P O2 106.23(9)
O4 P O3 111.06(9)
O1 P O3 104.66(9)
O2 P O3 104.15(9)
C5 O1 P 123.52(14)
C7 O2 P 123.91(15)
C14 O3 P 118.36(14)
C17 O5 C15 112.4(2)
C2 C1 H1A 118.9(19)
C2 C1 H1B 116(2)
H1A C1 H1B 125(3)
C1 C2 C3 122.7(2)
C1 C2 C4 121.5(2)
C3 C2 C4 115.8(2)
C2 C3 H3A 111(2)
C2 C3 H3B 112(2)
H3A C3 H3B 108(3)
C2 C3 H3C 106.9(15)
H3A C3 H3C 109(3)
H3B C3 H3C 110(3)
C2 C4 C5 113.41(19)
C2 C4 H4A 109.0(18)
C5 C4 H4A 106.7(18)
C2 C4 H4B 110.2(16)
C5 C4 H4B 104.5(17)
H4A C4 H4B 113(2)
O1 C5 C6 110.14(18)
O1 C5 C4 104.82(18)
C6 C5 C4 114.04(19)
O1 C5 H5A 108.3(15)
C6 C5 H5A 108.6(14)
C4 C5 H5A 110.8(16)
C5 C6 C7 114.07(19)
C5 C6 H6A 106.6(16)
C7 C6 H6A 108.5(18)
C5 C6 H6B 109.5(17)
C7 C6 H6B 107.7(19)
H6A C6 H6B 110(2)
O2 C7 C8 106.8(2)
O2 C7 C6 110.37(18)
C8 C7 C6 115.2(2)
O2 C7 H7A 107.2(18)
C8 C7 H7A 109.7(17)
C6 C7 H7A 107(2)
C9 C8 C7 112.9(2)
C9 C8 H8A 111.6(19)
C7 C8 H8A 103.9(17)
C9 C8 H8B 109.5(17)
C7 C8 H8B 111.7(16)
H8A C8 H8B 107(2)
C10 C9 C8 124.6(2)
C10 C9 C16 120.0(2)
C8 C9 C16 115.4(2)
C9 C10 C11 129.8(2)
C9 C10 H10 117.8(17)
C11 C10 H10 112.3(16)
C10 C11 C12 111.3(2)
C10 C11 H11A 112.6(14)
C12 C11 H11A 108.4(14)
C10 C11 H11B 107.9(17)
C12 C11 H11B 109.7(17)
H11A C11 H11B 107(2)
C13 C12 C11 113.9(2)
C13 C12 H12A 106.9(17)
C11 C12 H12A 107.8(17)
C13 C12 H12B 109.8(17)
C11 C12 H12B 110.5(17)
H12A C12 H12B 108(2)
C14 C13 C12 113.2(2)
C14 C13 H13A 106(2)
C12 C13 H13A 109.3(19)
C14 C13 H13B 109.9(16)
C12 C13 H13B 110.6(16)
H13A C13 H13B 107(2)
O3 C14 C15 107.04(19)
O3 C14 C13 108.98(18)
C15 C14 C13 112.5(2)
O3 C14 H14 104.7(17)
C15 C14 H14 112.3(17)
C13 C14 H14 110.9(18)
O5 C15 C14 114.8(2)
O5 C15 H15A 105.1(19)
C14 C15 H15A 110.2(19)
O5 C15 H15B 110.7(18)
C14 C15 H15B 105.6(16)
H15A C15 H15B 110(3)
C9 C16 H16A 108(2)
C9 C16 H16B 114.7(19)
H16A C16 H16B 105(3)
C9 C16 H16C 110.3(17)
H16A C16 H16C 110(3)
H16B C16 H16C 109(2)
O5 C17 C18 111.2(2)
O5 C17 H17A 110.9(18)
C18 C17 H17A 109.5(18)
O5 C17 H17B 109.4(18)
C18 C17 H17B 109.4(19)
H17A C17 H17B 106(2)
C19 C18 C23 119.1(3)
C19 C18 C17 123.1(2)
C23 C18 C17 117.8(2)
C20 C19 C18 120.5(3)
C20 C19 H19 122(2)
C18 C19 H19 117(2)
C19 C20 C21 120.8(3)
C19 C20 H20 120(2)
C21 C20 H20 119(2)
C22 C21 C20 119.5(3)
C22 C21 H21 122.5(19)
C20 C21 H21 118.0(19)
C21 C22 C23 120.0(3)
C21 C22 H22 121(3)
C23 C22 H22 119(3)
C22 C23 C18 120.2(3)
C22 C23 H23 120(2)
C18 C23 H23 119(2)

loop_
_geom_bond_atom_site_label_1
_geom_bond_atom_site_label_2
_geom_bond_distance
P O4 1.4555(16)
P O1 1.5686(17)
P O2 1.5686(17)
P O3 1.5726(17)
O1 C5 1.469(3)
O2 C7 1.462(3)
O3 C14 1.468(3)
O5 C17 1.411(3)
O5 C15 1.422(3)
C1 C2 1.327(4)
C1 H1A 0.99(4)
C1 H1B 1.02(3)
C2 C3 1.505(3)
C2 C4 1.507(3)
C3 H3A 0.99(4)
C3 H3B 0.92(4)
C3 H3C 1.10(3)
C4 C5 1.523(3)
C4 H4A 0.95(3)
C4 H4B 1.01(3)
C5 C6 1.517(3)
C5 H5A 0.96(3)
C6 C7 1.530(4)
C6 H6A 0.98(3)
C6 H6B 0.98(3)
C7 C8 1.524(3)
C7 H7A 1.00(3)
C8 C9 1.513(3)
C8 H8A 0.95(3)
C8 H8B 0.98(3)
C9 C10 1.334(4)
C9 C16 1.514(4)
C10 C11 1.498(4)
C10 H10 0.97(3)
C11 C12 1.537(4)
C11 H11A 0.96(3)
C11 H11B 1.00(3)
C12 C13 1.532(4)
C12 H12A 0.96(3)
C12 H12B 1.00(3)
C13 C14 1.524(3)
C13 H13A 0.99(3)
C13 H13B 0.96(3)
C14 C15 1.517(3)
C14 H14 0.92(3)
C15 H15A 1.00(3)
C15 H15B 1.02(3)
C16 H16A 0.95(4)
C16 H16B 1.01(3)
C16 H16C 0.99(3)
C17 C18 1.504(4)
C17 H17A 0.95(3)
C17 H17B 1.05(3)
C18 C19 1.380(4)
C18 C23 1.397(4)
C19 C20 1.376(4)
C19 H19 1.00(4)
C20 C21 1.385(4)
C20 H20 1.05(4)
C21 C22 1.380(5)
C21 H21 1.00(4)
C22 C23 1.392(4)
C22 H22 0.97(5)
C23 H23 0.96(4)

loop_
_geom_hbond_atom_site_label_D
_geom_hbond_atom_site_label_H
_geom_hbond_atom_site_label_A
_geom_hbond_distance_DH
_geom_hbond_distance_HA
_geom_hbond_distance_DA
_geom_hbond_angle_DHA
_geom_hbond_site_symmetry_A
C5 H5A O4 0.96(3) 2.34(3) 3.275(3) 164(2) 1_655
C8 H8B O4 0.98(3) 2.56(3) 3.529(3) 169(2) 1_655
C14 H14 O1 0.92(3) 2.53(3) 2.989(3) 111(2) .
C17 H17A O4 0.95(3) 2.35(3) 3.171(3) 145(2) 1_655

loop_
_geom_torsion_atom_site_label_1
_geom_torsion_atom_site_label_2
_geom_torsion_atom_site_label_3
_geom_torsion_atom_site_label_4
_geom_torsion
O4 P O1 C5 -99.70(18)
O2 P O1 C5 28.50(19)
O3 P O1 C5 138.33(17)
O4 P O2 C7 94.92(18)
O1 P O2 C7 -33.13(18)
O3 P O2 C7 -143.32(15)
O4 P O3 C14 178.90(16)
O1 P O3 C14 -56.76(17)
O2 P O3 C14 54.58(17)
C1 C2 C4 C5 109.4(3)
C3 C2 C4 C5 -71.6(3)
P O1 C5 C6 12.0(3)
P O1 C5 C4 135.06(17)
C2 C4 C5 O1 173.21(18)
C2 C4 C5 C6 -66.3(3)
O1 C5 C6 C7 -55.0(3)
C4 C5 C6 C7 -172.50(18)
P O2 C7 C8 122.18(19)
P O2 C7 C6 -3.7(2)
C5 C6 C7 O2 51.0(2)
C5 C6 C7 C8 -70.0(3)
O2 C7 C8 C9 52.8(2)
C6 C7 C8 C9 175.8(2)
C7 C8 C9 C10 -119.8(3)
C7 C8 C9 C16 57.9(3)
C8 C9 C10 C11 4.5(4)
C16 C9 C10 C11 -173.2(3)
C9 C10 C11 C12 118.9(3)
C10 C11 C12 C13 -61.0(3)
C11 C12 C13 C14 -66.7(3)
P O3 C14 C15 130.32(17)
P O3 C14 C13 -107.71(19)
C12 C13 C14 O3 163.1(2)
C12 C13 C14 C15 -78.3(3)
C17 O5 C15 C14 -71.9(3)
O3 C14 C15 O5 -63.8(3)
C13 C14 C15 O5 176.5(2)
C15 O5 C17 C18 173.63(19)
O5 C17 C18 C19 -7.1(3)
O5 C17 C18 C23 174.4(2)
C23 C18 C19 C20 0.5(4)
C17 C18 C19 C20 -178.0(2)
C18 C19 C20 C21 0.4(4)
C19 C20 C21 C22 -1.2(4)
C20 C21 C22 C23 1.0(4)
C21 C22 C23 C18 -0.1(4)
C19 C18 C23 C22 -0.6(4)
C17 C18 C23 C22 177.9(2)
